data_7001779
loop_
_publ_author_name
'Ge, Qingchun'
'Corkery, T. Christopher'
'Humphrey, Mark G.'
'Samoc, Marek'
'Hor, T. S. Andy'

_publ_section_title
;
 Organobimetallic RuII--ReI 4-ethynylpyridyl complexes: structures and
 non-linear optical properties
;
_journal_issue 31
_journal_name_full 'Dalton Transactions'
_journal_page_first 6192
_journal_paper_doi 10.1039/b902800e
_journal_year 2009
_chemical_formula_sum 'C72 H64 F6 Fe N4 O5 P3 Re Ru'
_chemical_formula_weight 1615.30
_chemical_name_systematic
;
?
;
_space_group_IT_number 14
_symmetry_cell_setting monoclinic
_symmetry_space_group_name_Hall '-P 2yn'
_symmetry_space_group_name_H-M 'P 1 21/n 1'
_atom_sites_solution_hydrogens geom
_atom_sites_solution_primary direct
_atom_sites_solution_secondary difmap
_audit_creation_method SHELXL-97
_cell_angle_alpha 90.00
_cell_angle_beta 93.8910(10)
_cell_angle_gamma 90.00
_cell_formula_units_Z 4
_cell_length_a 10.7232(4)
_cell_length_b 16.4535(5)
_cell_length_c 37.8595(12)
_cell_measurement_reflns_used 2883
_cell_measurement_temperature 223(2)
_cell_measurement_theta_max 20.08
_cell_measurement_theta_min 2.27
_cell_volume 6664.3(4)
_computing_cell_refinement 'Bruker SMART'
_computing_data_collection 'Bruker SMART'
_computing_data_reduction 'Bruker SAINT'
_computing_molecular_graphics 'Bruker SHELXTL'
_computing_publication_material 'Bruker SHELXTL'
_computing_structure_refinement 'SHELXL-97 (Sheldrick, 1997)'
_computing_structure_solution 'SHELXS-97 (Sheldrick, 1990)'
_diffrn_ambient_temperature 223(2)
_diffrn_measured_fraction_theta_full 1.000
_diffrn_measured_fraction_theta_max 1.000
_diffrn_measurement_device_type 'CCD area detector'
_diffrn_measurement_method 'phi and omega scans'
_diffrn_radiation_monochromator graphite
_diffrn_radiation_source 'fine-focus sealed tube'
_diffrn_radiation_type MoK\a
_diffrn_radiation_wavelength 0.71073
_diffrn_reflns_av_R_equivalents 0.0797
_diffrn_reflns_av_sigmaI/netI 0.0829
_diffrn_reflns_limit_h_max 12
_diffrn_reflns_limit_h_min -12
_diffrn_reflns_limit_k_max 19
_diffrn_reflns_limit_k_min -15
_diffrn_reflns_limit_l_max 45
_diffrn_reflns_limit_l_min -45
_diffrn_reflns_number 38909
_diffrn_reflns_theta_full 25.00
_diffrn_reflns_theta_max 25.00
_diffrn_reflns_theta_min 1.64
_exptl_absorpt_coefficient_mu 2.394
_exptl_absorpt_correction_T_max 0.7621
_exptl_absorpt_correction_T_min 0.4795
_exptl_absorpt_correction_type multi-scan
_exptl_absorpt_process_details 'Sadabs, (Sheldrick 2001)'
_exptl_crystal_colour Orange
_exptl_crystal_density_diffrn 1.610
_exptl_crystal_density_meas ?
_exptl_crystal_density_method .
_exptl_crystal_description Block
_exptl_crystal_F_000 3232
_exptl_crystal_size_max 0.36
_exptl_crystal_size_mid 0.16
_exptl_crystal_size_min 0.12
_refine_diff_density_max 1.087
_refine_diff_density_min -0.533
_refine_diff_density_rms 0.120
_refine_ls_extinction_method none
_refine_ls_goodness_of_fit_ref 1.001
_refine_ls_hydrogen_treatment constr
_refine_ls_matrix_type full
_refine_ls_number_parameters 838
_refine_ls_number_reflns 11738
_refine_ls_number_restraints 20
_refine_ls_restrained_S_all 1.043
_refine_ls_R_factor_all 0.0790
_refine_ls_R_factor_gt 0.0490
_refine_ls_shift/su_max 0.002
_refine_ls_shift/su_mean 0.000
_refine_ls_structure_factor_coef Fsqd
_refine_ls_weighting_details 'calc w=1/[\s^2^(Fo^2^)+(0.0420P)^2^+0.0000P] where P=(Fo^2^+2Fc^2^)/3'
_refine_ls_weighting_scheme calc
_refine_ls_wR_factor_gt 0.0989
_refine_ls_wR_factor_ref 0.1093
_reflns_number_gt 8372
_reflns_number_total 11738
_reflns_threshold_expression >2sigma(I)
_cod_data_source_file b902800e.txt
_cod_data_source_block 7263
_cod_depositor_comments
;
The following automatic conversions were performed:
'_symmetry_cell_setting' value 'Monoclinic' changed to 'monoclinic'
according to '/home/saulius/struct/CIF-dictionaries/cif_core.dic'
dictionary named 'cif_core.dic' version 2.4.1 from
2010-06-29.

'_exptl_absorpt_correction_type' value 'Multi-scan' changed
to 'multi-scan' according to
'/home/saulius/struct/CIF-dictionaries/cif_core.dic' dictionary named
'cif_core.dic' version 2.4.1 from 2010-06-29.

Automatic conversion script
Id: cif_fix_enum 1527 2010-12-29 10:47:43Z saulius 
;
_cod_original_sg_symbol_H-M P2(1)/n
_cod_database_code 7001779

loop_
_symmetry_equiv_pos_as_xyz
'x, y, z'
'-x+1/2, y+1/2, -z+1/2'
'-x, -y, -z'
'x-1/2, -y-1/2, z-1/2'

loop_
_atom_site_label
_atom_site_type_symbol
_atom_site_fract_x
_atom_site_fract_y
_atom_site_fract_z
_atom_site_U_iso_or_equiv
_atom_site_adp_type
_atom_site_occupancy
_atom_site_symmetry_multiplicity
_atom_site_calc_flag
_atom_site_refinement_flags
_atom_site_disorder_assembly
_atom_site_disorder_group
Re1 Re 0.52349(3) -0.236621(16) 0.070649(7) 0.02939(9) Uani 1 1 d . . .
Ru1 Ru 0.40029(5) 0.27102(3) 0.181518(13) 0.02446(13) Uani 1 1 d . . .
Fe1 Fe 0.80097(8) 0.29484(6) 0.16748(2) 0.0301(2) Uani 1 1 d . . .
P1 P 0.49706(16) 0.35211(10) 0.14290(4) 0.0281(4) Uani 1 1 d . . .
P2 P 0.56231(15) 0.25423(10) 0.22312(4) 0.0251(4) Uani 1 1 d . . .
O1 O 0.2706(5) -0.2610(3) 0.10178(14) 0.0526(14) Uani 1 1 d . . .
O2 O 0.5310(5) -0.4179(3) 0.05103(13) 0.0516(14) Uani 1 1 d . . .
O3 O 0.6543(5) -0.2822(3) 0.14270(13) 0.0496(14) Uani 1 1 d . . .
N1 N 0.5195(5) -0.1079(3) 0.08650(13) 0.0280(12) Uani 1 1 d . . .
N2 N 0.4372(5) -0.1912(3) 0.02164(14) 0.0345(14) Uani 1 1 d . . .
N3 N 0.6801(5) -0.1947(3) 0.04033(13) 0.0322(13) Uani 1 1 d . . .
N4 N 0.8048(6) -0.3390(4) 0.07071(15) 0.0418(15) Uani 1 1 d . . .
C1 C 0.2336(6) 0.2169(4) 0.20446(19) 0.0364(17) Uani 1 1 d . . .
H1 H 0.2306 0.1632 0.2162 0.044 Uiso 1 1 calc R . .
C2 C 0.2601(6) 0.2920(4) 0.22177(19) 0.0355(17) Uani 1 1 d . . .
H2 H 0.2792 0.2995 0.2475 0.043 Uiso 1 1 calc R . .
C3 C 0.2459(6) 0.3547(4) 0.19620(19) 0.0361(17) Uani 1 1 d . . .
H3 H 0.2527 0.4139 0.2007 0.043 Uiso 1 1 calc R . .
C4 C 0.2113(6) 0.3160(5) 0.1629(2) 0.0426(19) Uani 1 1 d . . .
H4 H 0.1903 0.3445 0.1402 0.051 Uiso 1 1 calc R . .
C5 C 0.2041(6) 0.2322(4) 0.16828(19) 0.0403(18) Uani 1 1 d . . .
H5 H 0.1763 0.1913 0.1503 0.048 Uiso 1 1 calc R . .
C6 C 0.4645(6) 0.1771(4) 0.15638(17) 0.0284(15) Uani 1 1 d . . .
C7 C 0.4929(6) 0.1175(4) 0.13955(17) 0.0292(15) Uani 1 1 d . . .
C8 C 0.6226(6) -0.0695(4) 0.10080(17) 0.0320(16) Uani 1 1 d . . .
H8 H 0.7005 -0.0950 0.0993 0.038 Uiso 1 1 calc R . .
C9 C 0.6194(6) 0.0046(4) 0.11732(16) 0.0295(15) Uani 1 1 d . . .
H9 H 0.6940 0.0291 0.1264 0.035 Uiso 1 1 calc R . .
C10 C 0.5051(6) 0.0437(4) 0.12062(16) 0.0283(15) Uani 1 1 d . . .
C11 C 0.3997(7) 0.0055(4) 0.10420(17) 0.0357(17) Uani 1 1 d . . .
H11 H 0.3212 0.0309 0.1042 0.043 Uiso 1 1 calc R . .
C12 C 0.4100(6) -0.0677(4) 0.08824(17) 0.0347(17) Uani 1 1 d . . .
H12 H 0.3371 -0.0918 0.0778 0.042 Uiso 1 1 calc R . .
C13 C 0.3160(7) -0.2000(5) 0.0109(2) 0.048(2) Uani 1 1 d . . .
H13 H 0.2655 -0.2330 0.0244 0.058 Uiso 1 1 calc R . .
C14 C 0.2631(8) -0.1630(5) -0.0188(2) 0.061(2) Uani 1 1 d . . .
H14 H 0.1774 -0.1696 -0.0252 0.073 Uiso 1 1 calc R . .
C15 C 0.3347(9) -0.1170(6) -0.0390(2) 0.071(3) Uani 1 1 d . . .
H15 H 0.2999 -0.0915 -0.0596 0.085 Uiso 1 1 calc R . .
C16 C 0.4590(8) -0.1080(5) -0.0288(2) 0.056(2) Uani 1 1 d . . .
H16 H 0.5099 -0.0758 -0.0424 0.067 Uiso 1 1 calc R . .
C17 C 0.5101(7) -0.1461(4) 0.00142(17) 0.0375(17) Uani 1 1 d . . .
C18 C 0.6443(7) -0.1444(4) 0.01257(18) 0.0395(18) Uani 1 1 d . . .
C19 C 0.7295(7) -0.0981(4) -0.00436(18) 0.0442(19) Uani 1 1 d . . .
H19 H 0.7024 -0.0638 -0.0232 0.053 Uiso 1 1 calc R . .
C20 C 0.8547(8) -0.1023(4) 0.0065(2) 0.050(2) Uani 1 1 d . . .
H20 H 0.9127 -0.0685 -0.0038 0.060 Uiso 1 1 calc R . .
C21 C 0.8944(7) -0.1565(4) 0.03284(19) 0.046(2) Uani 1 1 d . . .
H21 H 0.9798 -0.1625 0.0396 0.055 Uiso 1 1 calc R . .
C22 C 0.8042(7) -0.2024(4) 0.04921(17) 0.0337(17) Uani 1 1 d . . .
C23 C 0.8483(7) -0.2631(4) 0.07644(18) 0.0372(17) Uani 1 1 d . . .
C24 C 0.9331(7) -0.2417(5) 0.1040(2) 0.0455(19) Uani 1 1 d . . .
H24 H 0.9627 -0.1881 0.1065 0.055 Uiso 1 1 calc R . .
C25 C 0.9733(8) -0.3018(6) 0.1279(2) 0.063(2) Uani 1 1 d . . .
H25 H 1.0309 -0.2899 0.1471 0.076 Uiso 1 1 calc R . .
C26 C 0.9269(8) -0.3788(5) 0.1230(2) 0.061(2) Uani 1 1 d . . .
H26 H 0.9506 -0.4202 0.1392 0.073 Uiso 1 1 calc R . .
C27 C 0.8461(8) -0.3951(5) 0.0944(2) 0.057(2) Uani 1 1 d . . .
H27 H 0.8177 -0.4488 0.0911 0.069 Uiso 1 1 calc R . .
C28 C 0.5277(7) -0.3497(4) 0.05745(17) 0.0366(17) Uani 1 1 d . . .
C29 C 0.3690(7) -0.2538(4) 0.09071(18) 0.0368(17) Uani 1 1 d . . .
C30 C 0.6086(7) -0.2652(4) 0.1152(2) 0.0401(18) Uani 1 1 d . . .
C31 C 0.6639(6) 0.3492(4) 0.13651(15) 0.0266(15) Uani 1 1 d . . .
C32 C 0.7187(6) 0.2838(4) 0.11810(17) 0.0374(17) Uani 1 1 d . . .
H32 H 0.6744 0.2352 0.1083 0.045 Uiso 1 1 calc R . .
C33 C 0.8478(6) 0.3004(4) 0.11679(18) 0.0403(18) Uani 1 1 d . . .
H33 H 0.9094 0.2650 0.1060 0.048 Uiso 1 1 calc R . .
C34 C 0.8739(7) 0.3752(4) 0.13302(18) 0.0402(19) Uani 1 1 d . . .
H34 H 0.9572 0.4011 0.1361 0.048 Uiso 1 1 calc R . .
C35 C 0.7620(6) 0.4068(4) 0.14516(18) 0.0369(17) Uani 1 1 d . . .
H35 H 0.7534 0.4585 0.1582 0.044 Uiso 1 1 calc R . .
C36 C 0.7224(6) 0.2471(4) 0.21018(16) 0.0289(15) Uani 1 1 d . . .
C37 C 0.8235(6) 0.2984(4) 0.22192(17) 0.0318(16) Uani 1 1 d . . .
H37 H 0.8171 0.3476 0.2368 0.038 Uiso 1 1 calc R . .
C38 C 0.9338(6) 0.2692(4) 0.20780(18) 0.0388(18) Uani 1 1 d . . .
H38 H 1.0180 0.2938 0.2112 0.047 Uiso 1 1 calc R . .
C39 C 0.9012(6) 0.1976(4) 0.18743(18) 0.0357(17) Uani 1 1 d . . .
H39 H 0.9593 0.1639 0.1744 0.043 Uiso 1 1 calc R . .
C40 C 0.7709(6) 0.1852(4) 0.18849(17) 0.0334(16) Uani 1 1 d . . .
H40 H 0.7222 0.1404 0.1768 0.040 Uiso 1 1 calc R . .
C1A C 0.4387(6) 0.3409(4) 0.09617(17) 0.0323(16) Uani 1 1 d . . .
C2A C 0.4844(7) 0.3919(4) 0.07064(18) 0.0435(19) Uani 1 1 d . . .
H2A H 0.5503 0.4277 0.0771 0.052 Uiso 1 1 calc R . .
C3A C 0.4352(8) 0.3908(5) 0.03635(19) 0.051(2) Uani 1 1 d . . .
H3A H 0.4666 0.4255 0.0194 0.061 Uiso 1 1 calc R . .
C4A C 0.3375(8) 0.3373(5) 0.0270(2) 0.053(2) Uani 1 1 d . . .
H4A H 0.3015 0.3371 0.0037 0.063 Uiso 1 1 calc R . .
C5A C 0.2939(7) 0.2856(4) 0.05125(19) 0.0440(19) Uani 1 1 d . . .
H5A H 0.2292 0.2490 0.0445 0.053 Uiso 1 1 calc R . .
C6A C 0.3452(6) 0.2867(4) 0.08610(18) 0.0373(17) Uani 1 1 d . . .
H6A H 0.3158 0.2503 0.1028 0.045 Uiso 1 1 calc R . .
C1B C 0.4610(6) 0.4596(4) 0.14998(17) 0.0315(16) Uani 1 1 d . . .
C2B C 0.3555(7) 0.4956(4) 0.1331(2) 0.047(2) Uani 1 1 d . . .
H2B H 0.3104 0.4666 0.1151 0.057 Uiso 1 1 calc R . .
C3B C 0.3155(8) 0.5702(5) 0.1416(2) 0.056(2) Uani 1 1 d . . .
H3B H 0.2429 0.5916 0.1298 0.068 Uiso 1 1 calc R . .
C4B C 0.3801(9) 0.6156(5) 0.1674(3) 0.066(3) Uani 1 1 d . . .
H4B H 0.3540 0.6685 0.1728 0.080 Uiso 1 1 calc R . .
C5B C 0.4838(8) 0.5818(5) 0.1852(2) 0.055(2) Uani 1 1 d . . .
H5B H 0.5279 0.6114 0.2033 0.067 Uiso 1 1 calc R . .
C6B C 0.5238(7) 0.5041(4) 0.17672(19) 0.0434(19) Uani 1 1 d . . .
H6B H 0.5943 0.4816 0.1892 0.052 Uiso 1 1 calc R . .
C1C C 0.5800(6) 0.3312(4) 0.25844(16) 0.0280(15) Uani 1 1 d . . .
C2C C 0.5244(6) 0.4061(4) 0.25319(17) 0.0346(17) Uani 1 1 d . . .
H2C H 0.4727 0.4155 0.2325 0.042 Uiso 1 1 calc R . .
C3C C 0.5434(7) 0.4682(4) 0.27800(19) 0.0447(19) Uani 1 1 d . . .
H3C H 0.5069 0.5196 0.2739 0.054 Uiso 1 1 calc R . .
C4C C 0.6164(8) 0.4533(5) 0.3087(2) 0.052(2) Uani 1 1 d . . .
H4C H 0.6293 0.4945 0.3258 0.062 Uiso 1 1 calc R . .
C5C C 0.6703(7) 0.3781(5) 0.31438(19) 0.049(2) Uani 1 1 d . . .
H5C H 0.7192 0.3682 0.3355 0.059 Uiso 1 1 calc R . .
C6C C 0.6537(7) 0.3168(4) 0.28939(18) 0.0403(18) Uani 1 1 d . . .
H6C H 0.6920 0.2659 0.2934 0.048 Uiso 1 1 calc R . .
C1D C 0.5503(6) 0.1613(4) 0.24966(17) 0.0320(16) Uani 1 1 d . . .
C2D C 0.6413(7) 0.1008(4) 0.25176(19) 0.0445(19) Uani 1 1 d . . .
H2D H 0.7151 0.1083 0.2401 0.053 Uiso 1 1 calc R . .
C3D C 0.6256(8) 0.0296(4) 0.2707(2) 0.053(2) Uani 1 1 d . . .
H3D H 0.6883 -0.0104 0.2715 0.063 Uiso 1 1 calc R . .
C4D C 0.5194(8) 0.0172(5) 0.2882(2) 0.053(2) Uani 1 1 d . . .
H4D H 0.5080 -0.0316 0.3005 0.064 Uiso 1 1 calc R . .
C5D C 0.4302(7) 0.0765(5) 0.2875(2) 0.048(2) Uani 1 1 d . . .
H5D H 0.3578 0.0689 0.2998 0.058 Uiso 1 1 calc R . .
C6D C 0.4458(6) 0.1486(4) 0.26863(18) 0.0414(18) Uani 1 1 d . . .
H6D H 0.3842 0.1892 0.2688 0.050 Uiso 1 1 calc R . .
P3 P 0.01192(18) 0.04310(12) 0.09138(5) 0.0382(5) Uani 1 1 d . . .
F1 F 0.0833(5) 0.0415(4) 0.12890(13) 0.0930(18) Uani 1 1 d . . .
F2 F 0.1071(5) -0.0166(4) 0.07576(16) 0.0983(19) Uani 1 1 d . . .
F3 F -0.0600(5) 0.0451(3) 0.05348(12) 0.0802(16) Uani 1 1 d . . .
F4 F -0.0885(5) 0.1009(3) 0.10658(16) 0.0945(18) Uani 1 1 d . . .
F5 F 0.0950(6) 0.1166(4) 0.08162(16) 0.121(2) Uani 1 1 d . . .
F6 F -0.0717(5) -0.0313(3) 0.10101(13) 0.0797(16) Uani 1 1 d . . .
O1S O 0.2908(7) 0.8081(4) 0.19011(15) 0.0745(18) Uani 1 1 d D . .
C1S C 0.2196(8) 0.8770(5) 0.1767(2) 0.072(3) Uani 1 1 d D . .
H1S1 H 0.1338 0.8746 0.1840 0.086 Uiso 1 1 calc R . .
H1S2 H 0.2171 0.8788 0.1508 0.086 Uiso 1 1 calc R . .
C2S C 0.2896(9) 0.9530(5) 0.1931(2) 0.083(3) Uani 1 1 d D . .
H2S1 H 0.2871 0.9983 0.1763 0.100 Uiso 1 1 calc R . .
H2S2 H 0.2527 0.9706 0.2148 0.100 Uiso 1 1 calc R . .
C3S C 0.4262(10) 0.9221(6) 0.2012(3) 0.107(4) Uani 1 1 d D . .
H3S1 H 0.4832 0.9489 0.1857 0.128 Uiso 1 1 calc R . .
H3S2 H 0.4545 0.9333 0.2259 0.128 Uiso 1 1 calc R . .
C4S C 0.4228(9) 0.8314(7) 0.1943(3) 0.107(4) Uani 1 1 d D . .
H4S1 H 0.4648 0.8184 0.1729 0.129 Uiso 1 1 calc R . .
H4S2 H 0.4649 0.8021 0.2143 0.129 Uiso 1 1 calc R . .
O2S O 0.1000(14) 0.6349(13) 0.0311(4) 0.244(8) Uani 1 1 d D . .
C5S C 0.0691(17) 0.6671(9) -0.0025(6) 0.173(9) Uani 1 1 d D . .
H5S1 H 0.1023 0.7223 -0.0044 0.207 Uiso 1 1 calc R . .
H5S2 H -0.0219 0.6688 -0.0073 0.207 Uiso 1 1 calc R . .
C6S C 0.130(2) 0.6088(10) -0.0289(3) 0.176(8) Uani 1 1 d D . .
H6S1 H 0.0658 0.5781 -0.0429 0.211 Uiso 1 1 calc R . .
H6S2 H 0.1802 0.6394 -0.0450 0.211 Uiso 1 1 calc R . .
C8S C 0.1829(19) 0.5643(12) 0.0327(5) 0.246(13) Uani 1 1 d D . .
H8S1 H 0.1410 0.5164 0.0418 0.295 Uiso 1 1 calc R . .
H8S2 H 0.2593 0.5751 0.0477 0.295 Uiso 1 1 calc R . .
C7S C 0.2115(14) 0.5525(10) -0.0057(5) 0.173(7) Uani 1 1 d D . .
H7S1 H 0.2998 0.5644 -0.0086 0.208 Uiso 1 1 calc R . .
H7S2 H 0.1953 0.4960 -0.0128 0.208 Uiso 1 1 calc R . .

loop_
_atom_site_aniso_label
_atom_site_aniso_U_11
_atom_site_aniso_U_22
_atom_site_aniso_U_33
_atom_site_aniso_U_23
_atom_site_aniso_U_13
_atom_site_aniso_U_12
Re1 0.03686(17) 0.02414(16) 0.02723(15) 0.00017(12) 0.00269(12) -0.00254(13)
Ru1 0.0182(3) 0.0252(3) 0.0302(3) -0.0022(2) 0.0028(2) 0.0007(2)
Fe1 0.0221(5) 0.0313(6) 0.0375(6) -0.0013(4) 0.0070(4) -0.0007(4)
P1 0.0277(10) 0.0255(10) 0.0313(10) 0.0005(7) 0.0023(8) 0.0018(7)
P2 0.0207(9) 0.0257(10) 0.0290(9) -0.0013(7) 0.0019(7) 0.0000(7)
O1 0.048(4) 0.056(4) 0.055(3) 0.013(3) 0.011(3) -0.008(3)
O2 0.082(4) 0.025(3) 0.049(3) -0.003(2) 0.007(3) -0.005(3)
O3 0.050(3) 0.062(4) 0.037(3) 0.010(3) -0.004(3) -0.003(3)
N1 0.028(3) 0.028(3) 0.028(3) 0.000(2) 0.002(3) 0.000(3)
N2 0.044(4) 0.028(3) 0.031(3) -0.003(2) -0.003(3) -0.005(3)
N3 0.043(4) 0.026(3) 0.028(3) -0.006(2) 0.011(3) -0.001(3)
N4 0.045(4) 0.035(4) 0.045(4) -0.002(3) 0.003(3) 0.001(3)
C1 0.022(4) 0.036(5) 0.053(5) -0.002(3) 0.012(3) -0.001(3)
C2 0.024(4) 0.039(4) 0.045(4) -0.007(3) 0.010(3) 0.000(3)
C3 0.019(4) 0.036(4) 0.054(5) -0.008(4) 0.004(3) 0.010(3)
C4 0.020(4) 0.057(5) 0.051(5) 0.013(4) 0.003(3) 0.006(3)
C5 0.023(4) 0.050(5) 0.049(5) -0.013(4) 0.004(3) -0.006(3)
C6 0.021(4) 0.025(4) 0.040(4) 0.005(3) 0.000(3) -0.005(3)
C7 0.022(4) 0.028(4) 0.037(4) -0.001(3) -0.004(3) 0.002(3)
C8 0.030(4) 0.026(4) 0.041(4) 0.004(3) 0.009(3) 0.000(3)
C9 0.024(4) 0.028(4) 0.036(4) -0.003(3) -0.004(3) 0.001(3)
C10 0.031(4) 0.026(4) 0.028(4) 0.002(3) 0.002(3) 0.000(3)
C11 0.037(4) 0.031(4) 0.040(4) -0.004(3) 0.007(3) 0.005(3)
C12 0.026(4) 0.038(4) 0.040(4) -0.001(3) 0.002(3) -0.007(3)
C13 0.044(5) 0.053(5) 0.047(5) 0.005(4) -0.006(4) -0.013(4)
C14 0.054(6) 0.073(6) 0.053(5) 0.023(5) -0.014(5) -0.009(5)
C15 0.061(7) 0.095(8) 0.055(6) 0.032(5) -0.006(5) 0.000(5)
C16 0.059(6) 0.063(6) 0.046(5) 0.024(4) 0.003(4) -0.003(4)
C17 0.046(5) 0.039(4) 0.027(4) 0.009(3) 0.000(3) 0.003(3)
C18 0.052(5) 0.034(4) 0.034(4) -0.001(3) 0.011(4) -0.003(4)
C19 0.058(6) 0.041(5) 0.035(4) 0.007(3) 0.012(4) -0.009(4)
C20 0.060(6) 0.042(5) 0.050(5) 0.001(4) 0.021(4) -0.013(4)
C21 0.048(5) 0.040(5) 0.051(5) -0.004(4) 0.009(4) -0.002(4)
C22 0.042(5) 0.027(4) 0.033(4) -0.005(3) 0.009(3) -0.007(3)
C23 0.034(4) 0.039(4) 0.041(4) 0.001(3) 0.013(3) 0.003(3)
C24 0.040(5) 0.044(5) 0.052(5) -0.008(4) 0.001(4) -0.002(4)
C25 0.054(6) 0.080(7) 0.053(6) 0.007(5) -0.011(4) 0.012(5)
C26 0.065(6) 0.054(6) 0.063(6) 0.015(5) 0.000(5) 0.013(5)
C27 0.064(6) 0.047(5) 0.061(6) -0.002(4) 0.005(5) 0.003(4)
C28 0.045(5) 0.033(5) 0.032(4) 0.000(3) -0.003(3) -0.002(3)
C29 0.046(5) 0.033(4) 0.031(4) 0.000(3) -0.001(3) -0.004(3)
C30 0.054(5) 0.025(4) 0.042(5) -0.004(3) 0.008(4) -0.008(4)
C31 0.028(4) 0.029(4) 0.023(4) 0.003(3) 0.006(3) -0.001(3)
C32 0.041(5) 0.039(5) 0.032(4) 0.000(3) 0.005(3) 0.004(3)
C33 0.036(4) 0.043(5) 0.044(4) 0.005(4) 0.022(4) 0.007(4)
C34 0.041(5) 0.038(5) 0.044(4) 0.011(3) 0.025(4) -0.001(3)
C35 0.038(4) 0.027(4) 0.047(5) 0.006(3) 0.010(4) -0.002(3)
C36 0.028(4) 0.027(4) 0.032(4) -0.003(3) 0.004(3) 0.004(3)
C37 0.022(4) 0.035(4) 0.038(4) -0.005(3) -0.002(3) -0.003(3)
C38 0.016(4) 0.049(5) 0.052(5) -0.003(4) 0.002(3) 0.003(3)
C39 0.020(4) 0.041(4) 0.047(4) 0.002(3) 0.008(3) 0.009(3)
C40 0.024(4) 0.031(4) 0.045(4) 0.001(3) 0.007(3) 0.001(3)
C1A 0.033(4) 0.032(4) 0.031(4) -0.004(3) 0.002(3) 0.003(3)
C2A 0.051(5) 0.040(5) 0.039(5) -0.003(3) 0.001(4) 0.000(4)
C3A 0.073(6) 0.046(5) 0.034(5) 0.007(4) 0.006(4) 0.005(4)
C4A 0.069(6) 0.052(5) 0.035(5) -0.012(4) -0.008(4) 0.003(4)
C5A 0.046(5) 0.045(5) 0.041(5) -0.009(4) 0.001(4) -0.001(4)
C6A 0.041(4) 0.039(4) 0.032(4) -0.003(3) -0.001(3) 0.002(3)
C1B 0.031(4) 0.027(4) 0.038(4) 0.004(3) 0.014(3) 0.004(3)
C2B 0.047(5) 0.042(5) 0.053(5) 0.011(4) 0.010(4) 0.004(4)
C3B 0.058(6) 0.034(5) 0.079(7) 0.011(4) 0.020(5) 0.020(4)
C4B 0.086(8) 0.034(5) 0.083(7) 0.006(5) 0.040(6) 0.014(5)
C5B 0.071(6) 0.037(5) 0.062(6) -0.012(4) 0.028(5) -0.012(4)
C6B 0.054(5) 0.035(5) 0.042(5) -0.003(3) 0.012(4) -0.005(4)
C1C 0.027(4) 0.027(4) 0.031(4) -0.004(3) 0.007(3) -0.003(3)
C2C 0.036(4) 0.036(4) 0.031(4) -0.004(3) 0.001(3) -0.004(3)
C3C 0.056(5) 0.032(4) 0.047(5) -0.014(3) 0.004(4) 0.002(4)
C4C 0.069(6) 0.049(5) 0.038(5) -0.021(4) 0.014(4) -0.008(4)
C5C 0.053(5) 0.061(6) 0.032(4) -0.009(4) -0.010(4) -0.002(4)
C6C 0.045(5) 0.037(4) 0.038(4) -0.006(3) -0.002(4) 0.000(3)
C1D 0.035(4) 0.026(4) 0.035(4) 0.005(3) -0.001(3) -0.006(3)
C2D 0.045(5) 0.037(5) 0.050(5) 0.009(4) -0.003(4) 0.009(4)
C3D 0.066(6) 0.034(5) 0.058(5) 0.015(4) 0.004(5) 0.013(4)
C4D 0.064(6) 0.051(6) 0.044(5) 0.017(4) 0.000(4) -0.015(5)
C5D 0.043(5) 0.053(5) 0.050(5) 0.011(4) 0.007(4) -0.011(4)
C6D 0.034(4) 0.049(5) 0.042(4) 0.011(4) 0.007(4) 0.005(4)
P3 0.0328(11) 0.0428(12) 0.0388(11) -0.0026(9) 0.0008(9) -0.0057(9)
F1 0.083(4) 0.137(5) 0.055(3) -0.003(3) -0.021(3) -0.002(3)
F2 0.045(3) 0.127(5) 0.122(5) -0.049(4) 0.003(3) 0.020(3)
F3 0.083(4) 0.103(4) 0.052(3) 0.008(3) -0.018(3) 0.003(3)
F4 0.074(4) 0.084(4) 0.125(5) -0.042(3) 0.000(3) 0.022(3)
F5 0.151(6) 0.108(5) 0.108(5) -0.003(4) 0.036(4) -0.083(4)
F6 0.094(4) 0.067(3) 0.081(4) -0.002(3) 0.027(3) -0.030(3)
O1S 0.101(6) 0.060(4) 0.064(4) -0.009(3) 0.014(4) 0.008(4)
C1S 0.079(7) 0.072(7) 0.066(6) -0.008(5) 0.013(5) 0.012(6)
C2S 0.110(10) 0.079(8) 0.061(6) -0.002(5) 0.015(6) -0.001(7)
C3S 0.111(11) 0.096(10) 0.108(10) 0.005(7) -0.030(8) -0.011(8)
C4S 0.093(10) 0.114(11) 0.115(10) -0.013(8) 0.007(8) 0.028(8)
O2S 0.162(14) 0.32(2) 0.247(18) -0.114(16) 0.022(13) 0.036(14)
C5S 0.158(17) 0.098(12) 0.27(3) 0.076(16) 0.087(19) 0.022(11)
C6S 0.29(3) 0.133(14) 0.109(13) 0.009(11) 0.041(15) 0.002(15)
C8S 0.114(17) 0.31(3) 0.32(3) -0.13(3) 0.027(19) 0.006(17)
C7S 0.134(15) 0.171(17) 0.22(2) 0.034(16) 0.042(15) 0.035(12)

loop_
_atom_type_symbol
_atom_type_description
_atom_type_scat_dispersion_real
_atom_type_scat_dispersion_imag
_atom_type_scat_source
C C 0.0033 0.0016 'International Tables Vol C Tables 4.2.6.8 and 6.1.1.4'
H H 0.0000 0.0000 'International Tables Vol C Tables 4.2.6.8 and 6.1.1.4'
N N 0.0061 0.0033 'International Tables Vol C Tables 4.2.6.8 and 6.1.1.4'
O O 0.0106 0.0060 'International Tables Vol C Tables 4.2.6.8 and 6.1.1.4'
Fe Fe 0.3463 0.8444 'International Tables Vol C Tables 4.2.6.8 and 6.1.1.4'
Ru Ru -1.2594 0.8363 'International Tables Vol C Tables 4.2.6.8 and 6.1.1.4'
Re Re -1.0185 7.2310 'International Tables Vol C Tables 4.2.6.8 and 6.1.1.4'
F F 0.0171 0.0103 'International Tables Vol C Tables 4.2.6.8 and 6.1.1.4'
P P 0.1023 0.0942 'International Tables Vol C Tables 4.2.6.8 and 6.1.1.4'

loop_
_geom_angle_atom_site_label_1
_geom_angle_atom_site_label_2
_geom_angle_atom_site_label_3
_geom_angle
_geom_angle_site_symmetry_1
_geom_angle_site_symmetry_3
_geom_angle_publ_flag
C29 Re1 C30 89.3(3) . . ?
C29 Re1 C28 89.8(3) . . ?
C30 Re1 C28 88.5(3) . . ?
C29 Re1 N2 93.5(3) . . ?
C30 Re1 N2 173.5(2) . . ?
C28 Re1 N2 97.4(2) . . ?
C29 Re1 N1 90.0(2) . . ?
C30 Re1 N1 90.7(2) . . ?
C28 Re1 N1 179.2(2) . . ?
N2 Re1 N1 83.42(19) . . ?
C29 Re1 N3 166.9(3) . . ?
C30 Re1 N3 101.6(3) . . ?
C28 Re1 N3 97.8(2) . . ?
N2 Re1 N3 75.0(2) . . ?
N1 Re1 N3 82.56(18) . . ?
C6 Ru1 C5 91.3(3) . . ?
C6 Ru1 C1 101.1(2) . . ?
C5 Ru1 C1 36.9(2) . . ?
C6 Ru1 C4 116.7(3) . . ?
C5 Ru1 C4 36.6(2) . . ?
C1 Ru1 C4 61.2(3) . . ?
C6 Ru1 C2 136.4(2) . . ?
C5 Ru1 C2 61.9(2) . . ?
C1 Ru1 C2 37.0(2) . . ?
C4 Ru1 C2 61.7(3) . . ?
C6 Ru1 C3 152.7(3) . . ?
C5 Ru1 C3 62.0(2) . . ?
C1 Ru1 C3 61.6(2) . . ?
C4 Ru1 C3 37.5(2) . . ?
C2 Ru1 C3 36.8(2) . . ?
C6 Ru1 P1 87.71(18) . . ?
C5 Ru1 P1 119.2(2) . . ?
C1 Ru1 P1 153.73(19) . . ?
C4 Ru1 P1 92.65(19) . . ?
C2 Ru1 P1 134.60(18) . . ?
C3 Ru1 P1 100.06(19) . . ?
C6 Ru1 P2 87.92(19) . . ?
C5 Ru1 P2 141.8(2) . . ?
C1 Ru1 P2 106.0(2) . . ?
C4 Ru1 P2 153.2(2) . . ?
C2 Ru1 P2 93.65(19) . . ?
C3 Ru1 P2 116.22(19) . . ?
P1 Ru1 P2 98.92(6) . . ?
C40 Fe1 C33 118.4(3) . . ?
C40 Fe1 C32 102.4(3) . . ?
C33 Fe1 C32 41.0(3) . . ?
C40 Fe1 C31 119.8(3) . . ?
C33 Fe1 C31 69.3(3) . . ?
C32 Fe1 C31 41.4(2) . . ?
C40 Fe1 C36 41.4(2) . . ?
C33 Fe1 C36 156.6(3) . . ?
C32 Fe1 C36 121.5(3) . . ?
C31 Fe1 C36 107.9(2) . . ?
C40 Fe1 C39 40.9(2) . . ?
C33 Fe1 C39 103.2(3) . . ?
C32 Fe1 C39 117.2(3) . . ?
C31 Fe1 C39 154.5(3) . . ?
C36 Fe1 C39 68.8(2) . . ?
C40 Fe1 C34 155.6(3) . . ?
C33 Fe1 C34 40.1(3) . . ?
C32 Fe1 C34 68.3(3) . . ?
C31 Fe1 C34 68.9(3) . . ?
C36 Fe1 C34 162.4(3) . . ?
C39 Fe1 C34 121.8(3) . . ?
C40 Fe1 C35 159.1(3) . . ?
C33 Fe1 C35 68.0(3) . . ?
C32 Fe1 C35 68.7(3) . . ?
C31 Fe1 C35 41.2(2) . . ?
C36 Fe1 C35 126.1(3) . . ?
C39 Fe1 C35 160.0(3) . . ?
C34 Fe1 C35 40.2(2) . . ?
C40 Fe1 C38 69.1(3) . . ?
C33 Fe1 C38 120.7(3) . . ?
C32 Fe1 C38 154.7(3) . . ?
C31 Fe1 C38 163.3(3) . . ?
C36 Fe1 C38 68.5(3) . . ?
C39 Fe1 C38 41.0(3) . . ?
C34 Fe1 C38 109.2(3) . . ?
C35 Fe1 C38 126.8(3) . . ?
C40 Fe1 C37 68.9(3) . . ?
C33 Fe1 C37 158.5(3) . . ?
C32 Fe1 C37 160.5(3) . . ?
C31 Fe1 C37 126.7(2) . . ?
C36 Fe1 C37 40.6(2) . . ?
C39 Fe1 C37 68.3(3) . . ?
C34 Fe1 C37 126.5(3) . . ?
C35 Fe1 C37 113.1(3) . . ?
C38 Fe1 C37 40.2(2) . . ?
C31 P1 C1B 105.3(3) . . ?
C31 P1 C1A 98.2(3) . . ?
C1B P1 C1A 100.1(3) . . ?
C31 P1 Ru1 124.3(2) . . ?
C1B P1 Ru1 111.1(2) . . ?
C1A P1 Ru1 114.6(2) . . ?
C36 P2 C1D 101.3(3) . . ?
C36 P2 C1C 100.8(3) . . ?
C1D P2 C1C 100.5(3) . . ?
C36 P2 Ru1 120.6(2) . . ?
C1D P2 Ru1 113.5(2) . . ?
C1C P2 Ru1 117.0(2) . . ?
C12 N1 C8 116.0(5) . . ?
C12 N1 Re1 121.1(4) . . ?
C8 N1 Re1 121.8(4) . . ?
C13 N2 C17 118.3(6) . . ?
C13 N2 Re1 125.0(5) . . ?
C17 N2 Re1 116.6(5) . . ?
C22 N3 C18 117.7(6) . . ?
C22 N3 Re1 127.6(4) . . ?
C18 N3 Re1 113.9(5) . . ?
C27 N4 C23 115.9(7) . . ?
C5 C1 C2 108.6(6) . . ?
C5 C1 Ru1 71.4(4) . . ?
C2 C1 Ru1 72.0(4) . . ?
C3 C2 C1 108.0(7) . . ?
C3 C2 Ru1 72.1(4) . . ?
C1 C2 Ru1 71.0(4) . . ?
C2 C3 C4 106.6(6) . . ?
C2 C3 Ru1 71.1(4) . . ?
C4 C3 Ru1 70.3(4) . . ?
C5 C4 C3 108.8(6) . . ?
C5 C4 Ru1 71.5(4) . . ?
C3 C4 Ru1 72.2(4) . . ?
C4 C5 C1 107.9(6) . . ?
C4 C5 Ru1 71.8(4) . . ?
C1 C5 Ru1 71.7(4) . . ?
C7 C6 Ru1 173.9(6) . . ?
C6 C7 C10 170.4(7) . . ?
N1 C8 C9 123.5(6) . . ?
C8 C9 C10 119.9(6) . . ?
C9 C10 C11 116.1(6) . . ?
C9 C10 C7 123.4(6) . . ?
C11 C10 C7 120.5(6) . . ?
C12 C11 C10 120.6(6) . . ?
N1 C12 C11 123.6(6) . . ?
N2 C13 C14 122.6(7) . . ?
C15 C14 C13 119.7(8) . . ?
C14 C15 C16 118.6(8) . . ?
C15 C16 C17 120.5(7) . . ?
N2 C17 C16 120.3(7) . . ?
N2 C17 C18 116.1(6) . . ?
C16 C17 C18 123.6(7) . . ?
N3 C18 C19 122.0(7) . . ?
N3 C18 C17 115.2(6) . . ?
C19 C18 C17 122.8(7) . . ?
C20 C19 C18 119.6(7) . . ?
C19 C20 C21 119.6(7) . . ?
C20 C21 C22 118.6(7) . . ?
N3 C22 C21 122.2(6) . . ?
N3 C22 C23 119.7(6) . . ?
C21 C22 C23 118.1(7) . . ?
N4 C23 C24 124.1(7) . . ?
N4 C23 C22 114.9(7) . . ?
C24 C23 C22 120.9(7) . . ?
C23 C24 C25 118.1(8) . . ?
C26 C25 C24 118.4(8) . . ?
C27 C26 C25 119.7(8) . . ?
N4 C27 C26 123.8(8) . . ?
O2 C28 Re1 177.2(6) . . ?
O1 C29 Re1 176.1(6) . . ?
O3 C30 Re1 176.8(6) . . ?
C32 C31 C35 106.8(6) . . ?
C32 C31 P1 121.6(5) . . ?
C35 C31 P1 131.5(5) . . ?
C32 C31 Fe1 69.1(4) . . ?
C35 C31 Fe1 70.6(4) . . ?
P1 C31 Fe1 128.0(3) . . ?
C33 C32 C31 107.8(6) . . ?
C33 C32 Fe1 69.4(4) . . ?
C31 C32 Fe1 69.5(4) . . ?
C34 C33 C32 108.8(6) . . ?
C34 C33 Fe1 71.1(4) . . ?
C32 C33 Fe1 69.6(4) . . ?
C33 C34 C35 108.6(6) . . ?
C33 C34 Fe1 68.8(4) . . ?
C35 C34 Fe1 70.2(4) . . ?
C34 C35 C31 108.0(6) . . ?
C34 C35 Fe1 69.6(4) . . ?
C31 C35 Fe1 68.2(4) . . ?
C37 C36 C40 107.7(6) . . ?
C37 C36 P2 126.2(5) . . ?
C40 C36 P2 126.0(5) . . ?
C37 C36 Fe1 70.8(4) . . ?
C40 C36 Fe1 68.4(3) . . ?
P2 C36 Fe1 129.7(3) . . ?
C38 C37 C36 108.6(6) . . ?
C38 C37 Fe1 69.9(4) . . ?
C36 C37 Fe1 68.6(4) . . ?
C37 C38 C39 107.6(6) . . ?
C37 C38 Fe1 69.9(4) . . ?
C39 C38 Fe1 68.9(4) . . ?
C40 C39 C38 107.9(6) . . ?
C40 C39 Fe1 68.2(4) . . ?
C38 C39 Fe1 70.1(4) . . ?
C39 C40 C36 108.1(6) . . ?
C39 C40 Fe1 70.9(4) . . ?
C36 C40 Fe1 70.2(4) . . ?
C6A C1A C2A 118.8(7) . . ?
C6A C1A P1 121.6(5) . . ?
C2A C1A P1 119.5(5) . . ?
C3A C2A C1A 121.3(7) . . ?
C2A C3A C4A 118.9(7) . . ?
C5A C4A C3A 120.8(7) . . ?
C4A C5A C6A 119.9(7) . . ?
C1A C6A C5A 120.3(7) . . ?
C6B C1B C2B 116.7(7) . . ?
C6B C1B P1 121.3(6) . . ?
C2B C1B P1 121.1(6) . . ?
C3B C2B C1B 122.8(8) . . ?
C2B C3B C4B 120.7(9) . . ?
C5B C4B C3B 118.5(8) . . ?
C4B C5B C6B 120.6(8) . . ?
C1B C6B C5B 120.7(8) . . ?
C2C C1C C6C 119.3(6) . . ?
C2C C1C P2 119.2(5) . . ?
C6C C1C P2 121.4(5) . . ?
C1C C2C C3C 121.1(7) . . ?
C4C C3C C2C 119.1(7) . . ?
C5C C4C C3C 120.0(7) . . ?
C4C C5C C6C 120.9(7) . . ?
C5C C6C C1C 119.5(7) . . ?
C6D C1D C2D 116.8(6) . . ?
C6D C1D P2 119.8(5) . . ?
C2D C1D P2 123.4(5) . . ?
C3D C2D C1D 121.5(7) . . ?
C4D C3D C2D 120.6(7) . . ?
C5D C4D C3D 119.2(7) . . ?
C4D C5D C6D 120.5(7) . . ?
C1D C6D C5D 121.3(7) . . ?
F5 P3 F2 90.0(4) . . ?
F5 P3 F1 88.6(3) . . ?
F2 P3 F1 92.3(3) . . ?
F5 P3 F4 92.0(4) . . ?
F2 P3 F4 177.6(3) . . ?
F1 P3 F4 89.0(3) . . ?
F5 P3 F6 179.7(3) . . ?
F2 P3 F6 89.8(3) . . ?
F1 P3 F6 91.6(3) . . ?
F4 P3 F6 88.3(3) . . ?
F5 P3 F3 91.2(3) . . ?
F2 P3 F3 87.7(3) . . ?
F1 P3 F3 179.8(3) . . ?
F4 P3 F3 90.9(3) . . ?
F6 P3 F3 88.6(3) . . ?
C1S O1S C4S 108.5(6) . . ?
O1S C1S C2S 105.1(7) . . ?
C3S C2S C1S 103.6(6) . . ?
C4S C3S C2S 106.0(7) . . ?
O1S C4S C3S 106.8(7) . . ?
C5S O2S C8S 116.5(10) . . ?
O2S C5S C6S 105.4(9) . . ?
C7S C6S C5S 104.8(9) . . ?
O2S C8S C7S 102.9(10) . . ?
C6S C7S C8S 109.3(9) . . ?

loop_
_geom_bond_atom_site_label_1
_geom_bond_atom_site_label_2
_geom_bond_distance
_geom_bond_site_symmetry_2
_geom_bond_publ_flag
Re1 C29 1.890(8) . ?
Re1 C30 1.923(8) . ?
Re1 C28 1.927(7) . ?
Re1 N2 2.151(5) . ?
Re1 N1 2.202(5) . ?
Re1 N3 2.208(5) . ?
Ru1 C6 1.964(7) . ?
Ru1 C5 2.223(7) . ?
Ru1 C1 2.226(6) . ?
Ru1 C4 2.226(7) . ?
Ru1 C2 2.239(6) . ?
Ru1 C3 2.252(6) . ?
Ru1 P1 2.2805(17) . ?
Ru1 P2 2.2814(17) . ?
Fe1 C40 2.007(6) . ?
Fe1 C33 2.019(6) . ?
Fe1 C32 2.021(7) . ?
Fe1 C31 2.026(6) . ?
Fe1 C36 2.031(6) . ?
Fe1 C39 2.043(7) . ?
Fe1 C34 2.049(6) . ?
Fe1 C35 2.058(6) . ?
Fe1 C38 2.060(7) . ?
Fe1 C37 2.060(6) . ?
P1 C31 1.822(6) . ?
P1 C1B 1.833(6) . ?
P1 C1A 1.845(7) . ?
P2 C36 1.821(6) . ?
P2 C1D 1.839(6) . ?
P2 C1C 1.842(6) . ?
O1 C29 1.168(8) . ?
O2 C28 1.149(7) . ?
O3 C30 1.153(8) . ?
N1 C12 1.354(8) . ?
N1 C8 1.354(8) . ?
N2 C13 1.343(9) . ?
N2 C17 1.352(8) . ?
N3 C22 1.357(8) . ?
N3 C18 1.371(8) . ?
N4 C27 1.341(9) . ?
N4 C23 1.345(8) . ?
C1 C5 1.407(10) . ?
C1 C2 1.417(9) . ?
C2 C3 1.416(9) . ?
C3 C4 1.438(10) . ?
C4 C5 1.398(9) . ?
C6 C7 1.220(8) . ?
C7 C10 1.421(9) . ?
C8 C9 1.372(8) . ?
C9 C10 1.397(8) . ?
C10 C11 1.401(9) . ?
C11 C12 1.355(9) . ?
C13 C14 1.368(10) . ?
C14 C15 1.352(10) . ?
C15 C16 1.370(11) . ?
C16 C17 1.383(9) . ?
C17 C18 1.473(10) . ?
C18 C19 1.381(9) . ?
C19 C20 1.379(10) . ?
C20 C21 1.382(10) . ?
C21 C22 1.404(9) . ?
C22 C23 1.489(10) . ?
C23 C24 1.382(10) . ?
C24 C25 1.389(10) . ?
C25 C26 1.370(11) . ?
C26 C27 1.367(11) . ?
C31 C32 1.431(8) . ?
C31 C35 1.437(9) . ?
C32 C33 1.415(9) . ?
C33 C34 1.394(10) . ?
C34 C35 1.413(9) . ?
C36 C37 1.421(9) . ?
C36 C40 1.428(8) . ?
C37 C38 1.415(9) . ?
C38 C39 1.437(9) . ?
C39 C40 1.416(9) . ?
C1A C6A 1.376(9) . ?
C1A C2A 1.393(9) . ?
C2A C3A 1.368(10) . ?
C3A C4A 1.395(10) . ?
C4A C5A 1.357(10) . ?
C5A C6A 1.395(9) . ?
C1B C6B 1.387(9) . ?
C1B C2B 1.392(9) . ?
C2B C3B 1.347(10) . ?
C3B C4B 1.379(12) . ?
C4B C5B 1.378(12) . ?
C5B C6B 1.393(10) . ?
C1C C2C 1.378(9) . ?
C1C C6C 1.388(9) . ?
C2C C3C 1.394(9) . ?
C3C C4C 1.378(10) . ?
C4C C5C 1.377(10) . ?
C5C C6C 1.386(9) . ?
C1D C6D 1.387(9) . ?
C1D C2D 1.392(9) . ?
C2D C3D 1.390(9) . ?
C3D C4D 1.370(10) . ?
C4D C5D 1.366(10) . ?
C5D C6D 1.400(9) . ?
P3 F5 1.561(5) . ?
P3 F2 1.562(5) . ?
P3 F1 1.568(5) . ?
P3 F4 1.574(5) . ?
P3 F6 1.575(5) . ?
P3 F3 1.582(5) . ?
O1S C1S 1.441(9) . ?
O1S C4S 1.464(10) . ?
C1S C2S 1.565(10) . ?
C2S C3S 1.562(11) . ?
C3S C4S 1.515(11) . ?
O2S C5S 1.397(13) . ?
O2S C8S 1.462(14) . ?
C5S C6S 1.560(14) . ?
C6S C7S 1.512(14) . ?
C8S C7S 1.521(14) . ?
